data_7156025
loop_
_publ_author_name
'Maslivetc, Vladimir'
'Barrett, Colby'
'Aksenov, Nicolai A.'
'Rubina, Marina'
'Rubin, Michael'

_publ_section_title
;
 Intramolecular nucleophilic addition of carbanions generated from
 N-benzylamides to cyclopropenes.
;
_journal_issue 2
_journal_name_full 'Organic &amp; biomolecular chemistry'
_journal_page_first 285
_journal_page_last 294
_journal_paper_doi 10.1039/c7ob02068f
_journal_volume 16
_journal_year 2018
_chemical_formula_moiety 'C13 H14 F N O'
_chemical_formula_sum 'C13 H14 F N O'
_chemical_formula_weight 219.25
_chemical_name_systematic 4-(4-fluorophenyl)-1,3-dimethyl-3-azabicyclo[3.1.0]hexan-2-one
_space_group_crystal_system orthorhombic
_space_group_IT_number 61
_space_group_name_Hall '-P 2ac 2ab'
_space_group_name_H-M_alt 'P b c a'
_symmetry_space_group_name_Hall '-P 2ac 2ab'
_symmetry_space_group_name_H-M 'P b c a'
_atom_sites_solution_hydrogens geom
_atom_sites_solution_primary dual
_audit_creation_date 2017-09-18
_audit_creation_method
;
Olex2 1.2
(compiled 2017.03.28 svn.r3405 for OlexSys, GUI svn.r5337)
;
_audit_update_record
;
2017-09-18 deposited with the CCDC.
2017-12-08 downloaded from the CCDC.
;
_cell_angle_alpha 90
_cell_angle_beta 90
_cell_angle_gamma 90
_cell_formula_units_Z 8
_cell_length_a 11.0397(5)
_cell_length_b 10.6042(3)
_cell_length_c 19.2081(9)
_cell_measurement_reflns_used 6275
_cell_measurement_temperature 150.00(10)
_cell_measurement_theta_max 75.7990
_cell_measurement_theta_min 4.5850
_cell_volume 2248.64(16)
_computing_cell_refinement 'CrysAlisPro 1.171.38.46 (Rigaku OD, 2015)'
_computing_data_collection 'CrysAlisPro 1.171.38.46 (Rigaku OD, 2015)'
_computing_data_reduction 'CrysAlisPro 1.171.38.46 (Rigaku OD, 2015)'
_computing_molecular_graphics 'Olex2 (Dolomanov et al., 2009)'
_computing_publication_material 'Olex2 (Dolomanov et al., 2009)'
_computing_structure_refinement 'ShelXL (Sheldrick, 2015)'
_computing_structure_solution 'ShelXT (Sheldrick, 2015)'
_diffrn_ambient_environment N~2~
_diffrn_ambient_temperature 150.00(10)
_diffrn_detector 'CCD plate'
_diffrn_detector_area_resol_mean 5.2529
_diffrn_detector_type AtlasS2
_diffrn_measured_fraction_theta_full 1.000
_diffrn_measured_fraction_theta_max 0.986
_diffrn_measurement_details
;
List of Runs (angles in degrees, time in seconds):

  # Type    Start    End  Width  t~exp~   \w     \q     \k     \f   Frames
#--------------------------------------------------------------------------
  1  \w    -79.00  36.00   1.00   10.00    --  -41.54  19.00 -30.00  115
  2  \w      6.00  56.00   1.00   10.00    --   41.54 -99.00  90.00   50
  3  \w     33.00  82.00   1.00   10.00    --   41.54 -99.00-120.00   49
  4  \w     29.00  98.00   1.00   45.00    --  107.59 -95.00 -60.00   69
  5  \w     49.00  91.00   1.00   45.00    --  107.59 -30.00 -90.00   42
  6  \w     35.00 110.00   1.00   55.00    --  107.59 -95.00  60.00   75
  7  \w     44.00  97.00   1.00   55.00    --  107.59 -45.00 -90.00   53
  8  \w     35.00  78.00   1.00   53.00    --  107.59 -30.00-120.00   43
  9  \w     76.00 106.00   1.00   53.00    --  107.59 -95.00-150.00   30
 10  \w     94.00 166.00   1.00   53.00    --  107.59 125.00   0.00   72
 11  \w    138.00 178.00   1.00   53.00    --  107.59  30.00  60.00   40
 12  \w     80.00 123.00   1.00   53.00    --  107.59  30.00  60.00   43
 13  \w    153.00 178.00   1.00   53.00    --  107.59  30.00 -90.00   25
 14  \w     49.00 114.00   1.00   51.80    --  112.00-111.00 120.00   65
 15  \w     50.00  76.00   1.00   51.80    --  112.00 -61.00  90.00   26
 16  \w    107.00 134.00   1.00   51.80    --  112.00 -61.00  90.00   27
 17  \w     47.00  73.00   1.00   51.80    --  112.00-145.00 -78.00   26
 18  \w    107.00 132.00   1.00   51.80    --  112.00-145.00 -78.00   25
 19  \w    132.00 158.00   1.00   51.80    --  112.00  45.00 -30.00   26
 20  \w   -114.00 -14.00   1.00   10.00    --  -42.35 -57.00 -30.00  100
 21  \w   -114.00 -51.00   1.00   10.00    --  -42.35 -57.00 120.00   63
 22  \w   -118.00 -10.00   1.00   10.00    --  -42.35 -77.00-120.00  108
 23  \w     49.00  74.00   1.00   51.80    --  112.00 -30.00-180.00   25
 24  \w     40.00  66.00   1.00   51.80    --  112.00-111.00  90.00   26
 25  \w     91.00 116.00   1.00   51.80    --  112.00-111.00  90.00   25
 26  \w     82.00 108.00   1.00   51.80    --  112.00-111.00 -60.00   26
 27  \w    120.00 156.00   1.00   51.80    --  112.00  45.00-180.00   36
 28  \w     65.00  92.00   1.00   51.80    --  112.00 -95.00 -30.00   27
;
_diffrn_measurement_device 'four-circle diffractometer'
_diffrn_measurement_device_type 'SuperNova, Dual, Cu at zero, AtlasS2'
_diffrn_measurement_method '\w scans'
_diffrn_orient_matrix_type 'CrysAlisPro convention (1999,Acta A55,543-557)'
_diffrn_orient_matrix_UB_11 0.0846967000
_diffrn_orient_matrix_UB_12 0.0050171000
_diffrn_orient_matrix_UB_13 0.0636431000
_diffrn_orient_matrix_UB_21 -0.1105169000
_diffrn_orient_matrix_UB_22 -0.0094838000
_diffrn_orient_matrix_UB_23 0.0487721000
_diffrn_orient_matrix_UB_31 0.0099795000
_diffrn_orient_matrix_UB_32 -0.1448698000
_diffrn_orient_matrix_UB_33 -0.0009605000
_diffrn_radiation_monochromator mirror
_diffrn_radiation_probe x-ray
_diffrn_radiation_type CuK\a
_diffrn_radiation_wavelength 1.54184
_diffrn_reflns_av_R_equivalents 0.0633
_diffrn_reflns_av_unetI/netI 0.0299
_diffrn_reflns_Laue_measured_fraction_full 1.000
_diffrn_reflns_Laue_measured_fraction_max 0.986
_diffrn_reflns_limit_h_max 13
_diffrn_reflns_limit_h_min -13
_diffrn_reflns_limit_k_max 8
_diffrn_reflns_limit_k_min -13
_diffrn_reflns_limit_l_max 22
_diffrn_reflns_limit_l_min -24
_diffrn_reflns_number 15534
_diffrn_reflns_point_group_measured_fraction_full 1.000
_diffrn_reflns_point_group_measured_fraction_max 0.986
_diffrn_reflns_theta_full 67.684
_diffrn_reflns_theta_max 76.092
_diffrn_reflns_theta_min 4.604
_diffrn_source 'micro-focus sealed X-ray tube'
_diffrn_source_type 'SuperNova (Cu) X-ray Source'
_exptl_absorpt_coefficient_mu 0.766
_exptl_absorpt_correction_T_max 0.975
_exptl_absorpt_correction_T_min 0.859
_exptl_absorpt_correction_type analytical
_exptl_absorpt_process_details
;
CrysAlisPro 1.171.38.46 (Rigaku Oxford Diffraction, 2015)
Analytical numeric absorption correction using a multifaceted crystal
            model based on expressions derived by R.C. Clark & J.S. Reid.
(Clark, R. C. & Reid, J. S. (1995). Acta Cryst. A51, 887-897)
Empirical absorption correction using spherical harmonics,
 implemented in SCALE3 ABSPACK scaling algorithm.
;
_exptl_crystal_colour 'clear light colourless'
_exptl_crystal_colour_lustre clear
_exptl_crystal_colour_modifier light
_exptl_crystal_colour_primary colourless
_exptl_crystal_density_diffrn 1.295
_exptl_crystal_description prism
_exptl_crystal_F_000 928
_exptl_crystal_recrystallization_method 'recrystallized From EtOAc'
_exptl_crystal_size_max 0.393
_exptl_crystal_size_mid 0.123
_exptl_crystal_size_min 0.052
_refine_diff_density_max 0.321
_refine_diff_density_min -0.255
_refine_diff_density_rms 0.074
_refine_ls_extinction_method none
_refine_ls_goodness_of_fit_ref 1.054
_refine_ls_hydrogen_treatment constr
_refine_ls_matrix_type full
_refine_ls_number_parameters 147
_refine_ls_number_reflns 2317
_refine_ls_number_restraints 0
_refine_ls_restrained_S_all 1.054
_refine_ls_R_factor_all 0.0736
_refine_ls_R_factor_gt 0.0652
_refine_ls_shift/su_max 0.000
_refine_ls_shift/su_mean 0.000
_refine_ls_structure_factor_coef Fsqd
_refine_ls_weighting_details 'w=1/[\s^2^(Fo^2^)+(0.1077P)^2^+0.8282P] where P=(Fo^2^+2Fc^2^)/3'
_refine_ls_weighting_scheme calc
_refine_ls_wR_factor_gt 0.1715
_refine_ls_wR_factor_ref 0.1812
_reflns_Friedel_coverage 0.000
_reflns_number_gt 1959
_reflns_number_total 2317
_reflns_threshold_expression 'I > 2\s(I)'
_cod_data_source_file c7ob02068f2.cif
_cod_data_source_block anna_01092017_cl_f2631_23
_cod_depositor_comments 'Adding full bibliography for 7156025.cif.'
_cod_database_code 7156025
_shelx_shelxl_version_number 2014/7
_chemical_oxdiff_formula C13H14FNO
_shelx_space_group_comment
;
The symmetry employed for this shelxl refinement is uniquely defined
by the following loop, which should always be used as a source of
symmetry information in preference to the above space-group names.
They are only intended as comments.
;
_reflns_odcompleteness_completeness 99.96
_reflns_odcompleteness_iscentric 1
_reflns_odcompleteness_theta 66.97
_olex2_refinement_description
;
1. Fixed Uiso
 At 1.2 times of:
  All C(H) groups, All C(H,H) groups
 At 1.5 times of:
  All C(H,H,H) groups
2.a Ternary CH refined with riding coordinates:
 C007(H007), C00A(H00A)
2.b Secondary CH2 refined with riding coordinates:
 C00F(H00G,H00H)
2.c Aromatic/amide H refined with riding coordinates:
 C008(H008), C009(H009), C00C(H00C), C00E(H00F)
2.d Idealised Me refined as rotating group:
 C00D(H00B,H00D,H00E), C00G(H00I,H00J,H00K)
;
_olex2_date_sample_data_collection 2017-09-06
_olex2_exptl_crystal_mounting_method 'Mounted by acrylic glue on the glass stick'
_olex2_submission_special_instructions 'No special instructions were received'
_oxdiff_exptl_absorpt_empirical_details
;
Empirical correction (ABSPACK) includes:
- Absorption correction using spherical harmonics
- Frame scaling
;
_oxdiff_exptl_absorpt_empirical_full_max 2.825
_oxdiff_exptl_absorpt_empirical_full_min 0.460

loop_
_space_group_symop_operation_xyz
'x, y, z'
'-x+1/2, -y, z+1/2'
'-x, y+1/2, -z+1/2'
'x+1/2, -y+1/2, -z'
'-x, -y, -z'
'x-1/2, y, -z-1/2'
'x, -y-1/2, z-1/2'
'-x-1/2, y-1/2, z'

loop_
_atom_site_label
_atom_site_type_symbol
_atom_site_fract_x
_atom_site_fract_y
_atom_site_fract_z
_atom_site_U_iso_or_equiv
_atom_site_adp_type
_atom_site_occupancy
_atom_site_site_symmetry_order
_atom_site_calc_flag
_atom_site_refinement_flags_posn
F001 F -0.04260(13) 0.65240(16) 0.44389(7) 0.0590(4) Uani 1 1 d .
O002 O 0.59798(14) 0.48311(13) 0.29311(8) 0.0426(4) Uani 1 1 d .
N003 N 0.45912(16) 0.64390(15) 0.29035(8) 0.0361(4) Uani 1 1 d .
C004 C 0.29570(19) 0.72771(16) 0.36386(10) 0.0346(4) Uani 1 1 d .
C005 C 0.55607(18) 0.58271(16) 0.31614(10) 0.0335(4) Uani 1 1 d .
C006 C 0.60404(18) 0.65445(16) 0.37721(10) 0.0354(4) Uani 1 1 d .
C007 C 0.4184(2) 0.75253(17) 0.33198(10) 0.0365(5) Uani 1 1 d .
H007 H 0.4148 0.8296 0.3021 0.044 Uiso 1 1 calc R
C008 C 0.1973(2) 0.80493(17) 0.34845(11) 0.0392(5) Uani 1 1 d .
H008 H 0.2086 0.8755 0.3187 0.047 Uiso 1 1 calc R
C009 C 0.27674(19) 0.62484(18) 0.40809(10) 0.0399(5) Uani 1 1 d .
H009 H 0.3429 0.5716 0.4196 0.048 Uiso 1 1 calc R
C00A C 0.5196(2) 0.76589(16) 0.38546(11) 0.0385(5) Uani 1 1 d .
H00A H 0.4994 0.7965 0.4333 0.046 Uiso 1 1 calc R
C00B C 0.0693(2) 0.6783(2) 0.41804(11) 0.0425(5) Uani 1 1 d .
C00C C 0.0834(2) 0.7812(2) 0.37544(11) 0.0450(5) Uani 1 1 d .
H00C H 0.0169 0.8346 0.3648 0.054 Uiso 1 1 calc R
C00D C 0.3920(2) 0.6033(2) 0.22921(11) 0.0433(5) Uani 1 1 d .
H00B H 0.4395 0.5403 0.2037 0.065 Uiso 1 1 calc GR
H00D H 0.3767 0.6761 0.1990 0.065 Uiso 1 1 calc GR
H00E H 0.3147 0.5662 0.2437 0.065 Uiso 1 1 calc GR
C00E C 0.1635(2) 0.5992(2) 0.43533(11) 0.0438(5) Uani 1 1 d .
H00F H 0.1510 0.5290 0.4652 0.053 Uiso 1 1 calc R
C00F C 0.6449(2) 0.78630(18) 0.35760(12) 0.0445(5) Uani 1 1 d .
H00G H 0.7044 0.8284 0.3883 0.053 Uiso 1 1 calc R
H00H H 0.6534 0.8061 0.3075 0.053 Uiso 1 1 calc R
C00G C 0.6620(2) 0.5822(2) 0.43538(11) 0.0457(5) Uani 1 1 d .
H00I H 0.6058 0.5175 0.4522 0.069 Uiso 1 1 calc GR
H00J H 0.6818 0.6400 0.4735 0.069 Uiso 1 1 calc GR
H00K H 0.7363 0.5420 0.4185 0.069 Uiso 1 1 calc GR

loop_
_atom_site_aniso_label
_atom_site_aniso_U_11
_atom_site_aniso_U_22
_atom_site_aniso_U_33
_atom_site_aniso_U_23
_atom_site_aniso_U_13
_atom_site_aniso_U_12
F001 0.0402(8) 0.0863(10) 0.0504(8) -0.0040(7) 0.0021(6) -0.0007(7)
O002 0.0437(9) 0.0316(7) 0.0526(8) -0.0095(6) 0.0046(6) -0.0016(6)
N003 0.0416(9) 0.0337(8) 0.0329(8) -0.0019(6) -0.0010(7) -0.0010(6)
C004 0.0417(11) 0.0276(8) 0.0343(9) -0.0006(6) -0.0042(8) 0.0028(7)
C005 0.0355(10) 0.0290(8) 0.0359(9) 0.0006(7) 0.0038(7) -0.0049(7)
C006 0.0376(10) 0.0290(8) 0.0396(10) -0.0018(7) -0.0004(8) -0.0005(7)
C007 0.0462(11) 0.0256(8) 0.0378(9) 0.0019(7) -0.0011(8) 0.0018(7)
C008 0.0479(12) 0.0284(8) 0.0414(10) -0.0011(7) -0.0091(9) 0.0065(8)
C009 0.0434(11) 0.0348(9) 0.0414(10) 0.0083(7) -0.0016(9) 0.0071(8)
C00A 0.0439(11) 0.0286(8) 0.0429(10) -0.0037(7) -0.0017(8) 0.0001(7)
C00B 0.0398(11) 0.0522(11) 0.0356(9) -0.0075(8) -0.0015(8) 0.0011(9)
C00C 0.0457(12) 0.0429(10) 0.0465(11) -0.0071(8) -0.0097(9) 0.0122(8)
C00D 0.0465(12) 0.0470(11) 0.0364(10) -0.0015(8) -0.0031(9) -0.0073(9)
C00E 0.0467(12) 0.0444(10) 0.0403(10) 0.0066(8) -0.0011(9) 0.0006(9)
C00F 0.0466(12) 0.0306(9) 0.0562(12) -0.0035(8) -0.0002(10) -0.0079(8)
C00G 0.0468(12) 0.0443(10) 0.0460(11) 0.0005(8) -0.0086(9) 0.0061(9)

loop_
_atom_type_symbol
_atom_type_description
_atom_type_scat_dispersion_real
_atom_type_scat_dispersion_imag
_atom_type_scat_source
C C 0.0181 0.0091 'International Tables Vol C Tables 4.2.6.8 and 6.1.1.4'
H H 0.0000 0.0000 'International Tables Vol C Tables 4.2.6.8 and 6.1.1.4'
F F 0.0727 0.0534 'International Tables Vol C Tables 4.2.6.8 and 6.1.1.4'
N N 0.0311 0.0180 'International Tables Vol C Tables 4.2.6.8 and 6.1.1.4'
O O 0.0492 0.0322 'International Tables Vol C Tables 4.2.6.8 and 6.1.1.4'

loop_
_exptl_crystal_face_index_h
_exptl_crystal_face_index_k
_exptl_crystal_face_index_l
_exptl_crystal_face_perp_dist
0 -7 0 0.1599
5 -4 -3 0.1236
2 0 -12 0.0324
-7 0 -3 0.0418
-4 -2 9 0.0406
4 0 10 0.0361
7 0 -1 0.0705
-5 0 10 0.0342
-3 0 -12 0.0114
0 7 0 0.2280
-5 1 10 0.0575

loop_
_geom_angle_atom_site_label_1
_geom_angle_atom_site_label_2
_geom_angle_atom_site_label_3
_geom_angle
C005 N003 C007 114.84(16)
C005 N003 C00D 124.04(17)
C00D N003 C007 120.97(17)
C008 C004 C007 120.76(17)
C008 C004 C009 118.11(19)
C009 C004 C007 121.11(17)
O002 C005 N003 125.33(18)
O002 C005 C006 125.70(18)
N003 C005 C006 108.97(16)
C005 C006 C00A 105.15(16)
C005 C006 C00F 112.31(16)
C005 C006 C00G 118.45(16)
C00A C006 C00F 59.29(13)
C00G C006 C00A 125.73(18)
C00G C006 C00F 121.97(18)
N003 C007 C004 110.97(15)
N003 C007 H007 109.9
N003 C007 C00A 102.40(16)
C004 C007 H007 109.9
C004 C007 C00A 113.61(16)
C00A C007 H007 109.9
C004 C008 H008 119.2
C00C C008 C004 121.51(19)
C00C C008 H008 119.2
C004 C009 H009 119.4
C00E C009 C004 121.24(18)
C00E C009 H009 119.4
C006 C00A C007 107.96(15)
C006 C00A H00A 119.1
C007 C00A H00A 119.1
C00F C00A C006 60.45(13)
C00F C00A C007 116.69(18)
C00F C00A H00A 119.1
F001 C00B C00C 118.8(2)
F001 C00B C00E 118.4(2)
C00C C00B C00E 122.8(2)
C008 C00C H00C 120.9
C00B C00C C008 118.11(19)
C00B C00C H00C 120.9
N003 C00D H00B 109.5
N003 C00D H00D 109.5
N003 C00D H00E 109.5
H00B C00D H00D 109.5
H00B C00D H00E 109.5
H00D C00D H00E 109.5
C009 C00E H00F 120.9
C00B C00E C009 118.18(19)
C00B C00E H00F 120.9
C006 C00F H00G 117.7
C006 C00F H00H 117.7
C00A C00F C006 60.26(12)
C00A C00F H00G 117.7
C00A C00F H00H 117.7
H00G C00F H00H 114.9
C006 C00G H00I 109.5
C006 C00G H00J 109.5
C006 C00G H00K 109.5
H00I C00G H00J 109.5
H00I C00G H00K 109.5
H00J C00G H00K 109.5

loop_
_geom_bond_atom_site_label_1
_geom_bond_atom_site_label_2
_geom_bond_distance
F001 C00B 1.359(3)
O002 C005 1.235(2)
N003 C005 1.346(3)
N003 C007 1.473(2)
N003 C00D 1.454(3)
C004 C007 1.509(3)
C004 C008 1.392(3)
C004 C009 1.398(3)
C005 C006 1.495(3)
C006 C00A 1.514(3)
C006 C00F 1.516(3)
C006 C00G 1.498(3)
C007 H007 1.0000
C007 C00A 1.524(3)
C008 H008 0.9500
C008 C00C 1.383(3)
C009 H009 0.9500
C009 C00E 1.383(3)
C00A H00A 1.0000
C00A C00F 1.499(3)
C00B C00C 1.373(3)
C00B C00E 1.376(3)
C00C H00C 0.9500
C00D H00B 0.9800
C00D H00D 0.9800
C00D H00E 0.9800
C00E H00F 0.9500
C00F H00G 0.9900
C00F H00H 0.9900
C00G H00I 0.9800
C00G H00J 0.9800
C00G H00K 0.9800

loop_
_exptl_oxdiff_crystal_face_indexfrac_h
_exptl_oxdiff_crystal_face_indexfrac_k
_exptl_oxdiff_crystal_face_indexfrac_l
_exptl_oxdiff_crystal_face_x
_exptl_oxdiff_crystal_face_y
_exptl_oxdiff_crystal_face_z
0.1979 -6.8761 0.4896 0.0134 0.0672 0.9976
5.1366 -4.4431 -3.3062 0.2023 -0.6868 0.6981
1.8791 -0.1334 -12.0290 -0.6071 -0.7931 0.0496
-6.9180 -0.0789 -3.2430 -0.7927 0.6071 -0.0545
-4.3382 -1.5916 9.4854 0.2283 0.9572 0.1782
3.8816 0.2607 10.4760 0.9968 0.0795 -0.0091
7.1541 0.0018 -0.6282 0.5660 -0.8213 0.0717
-4.5050 -0.3117 9.6721 0.2324 0.9726 -0.0091
-2.5598 -0.0363 -11.6509 -0.9585 -0.2850 -0.0091
-0.3912 6.8740 -0.0759 -0.0035 -0.0257 -0.9997
-4.5272 0.5990 9.5986 0.2305 0.9628 -0.1412
